data_7001680
loop_
_publ_author_name
'Kurashina, Takayuki'
'Aoki, Shotaro'
'Hirasawa, Ryota'
'Hasegawa, Takeshi'
'Kasahara, Yuhki'
'Yoshida, Shoko'
'Yoza, Kenji'
'Nomiya, Kenji'

_publ_section_title
;
 Cyclic oligomer of oxide clusters through a siloxane bond. Synthesis
 and structure of reaction products of \a2-mono-lacunary Dawson
 polyoxometalate with tetrachlorosilane and tetraethoxysilane
;
_journal_issue 28
_journal_name_full 'Dalton Transactions'
_journal_page_first 5542
_journal_page_last 5550
_journal_paper_doi 10.1039/b902904d
_journal_year 2009
_chemical_formula_sum 'C14 H67 Ge N7 O67 P2 W17'
_chemical_formula_weight 4665.73
_chemical_name_systematic
;
?
;
_space_group_IT_number 2
_symmetry_cell_setting triclinic
_symmetry_space_group_name_Hall '-P 1'
_symmetry_space_group_name_H-M 'P -1'
_atom_sites_solution_primary direct
_atom_sites_solution_secondary difmap
_audit_creation_method SHELXL-97
_cell_angle_alpha 81.0490(10)
_cell_angle_beta 85.4850(10)
_cell_angle_gamma 68.5120(10)
_cell_formula_units_Z 2
_cell_length_a 12.9435(12)
_cell_length_b 13.2455(13)
_cell_length_c 23.588(2)
_cell_measurement_reflns_used 2841
_cell_measurement_temperature 100
_cell_measurement_theta_max 27.03
_cell_measurement_theta_min 2.20
_cell_volume 3716.1(6)
_computing_cell_refinement 'Bruker SMART'
_computing_data_collection 'Bruker SMART'
_computing_data_reduction 'Bruker SAINT'
_computing_molecular_graphics 'Bruker SHELXTL'
_computing_publication_material 'Bruker SHELXTL'
_computing_structure_refinement 'SHELXL-97 (Sheldrick, 1997)'
_computing_structure_solution 'SHELXS-97 (Sheldrick, 1990)'
_diffrn_ambient_temperature 100
_diffrn_detector_area_resol_mean 8.366
_diffrn_measured_fraction_theta_full 0.935
_diffrn_measured_fraction_theta_max 0.935
_diffrn_measurement_device_type 'CCD area detector'
_diffrn_measurement_method 'phi and omega scans'
_diffrn_radiation_monochromator graphite
_diffrn_radiation_source 'fine-focus sealed tube'
_diffrn_radiation_type MoK\a
_diffrn_radiation_wavelength 0.71073
_diffrn_reflns_av_R_equivalents 0.0365
_diffrn_reflns_av_sigmaI/netI 0.0928
_diffrn_reflns_limit_h_max 15
_diffrn_reflns_limit_h_min -16
_diffrn_reflns_limit_k_max 16
_diffrn_reflns_limit_k_min -15
_diffrn_reflns_limit_l_max 29
_diffrn_reflns_limit_l_min -30
_diffrn_reflns_number 21177
_diffrn_reflns_theta_full 27.48
_diffrn_reflns_theta_max 27.48
_diffrn_reflns_theta_min 0.87
_exptl_absorpt_coefficient_mu 26.744
_exptl_absorpt_correction_T_max 0.6168
_exptl_absorpt_correction_T_min 0.1175
_exptl_absorpt_correction_type empirical
_exptl_crystal_colour colorless
_exptl_crystal_density_diffrn 4.170
_exptl_crystal_density_meas 0
_exptl_crystal_density_method 'not measured'
_exptl_crystal_description plate
_exptl_crystal_F_000 4112
_exptl_crystal_size_max 0.14
_exptl_crystal_size_mid 0.08
_exptl_crystal_size_min 0.02
_refine_diff_density_max 4.591
_refine_diff_density_min -7.216
_refine_diff_density_rms 0.636
_refine_ls_extinction_method none
_refine_ls_goodness_of_fit_ref 1.103
_refine_ls_matrix_type full
_refine_ls_number_parameters 883
_refine_ls_number_reflns 15942
_refine_ls_number_restraints 588
_refine_ls_restrained_S_all 1.087
_refine_ls_R_factor_all 0.1047
_refine_ls_R_factor_gt 0.0651
_refine_ls_shift/su_max 0.000
_refine_ls_shift/su_mean 0.000
_refine_ls_structure_factor_coef Fsqd
_refine_ls_weighting_details 'calc w=1/[\s^2^(Fo^2^)+(0.0892P)^2^+37.7090P] where P=(Fo^2^+2Fc^2^)/3'
_refine_ls_weighting_scheme calc
_refine_ls_wR_factor_gt 0.1728
_refine_ls_wR_factor_ref 0.1986
_reflns_number_gt 10192
_reflns_number_total 15942
_reflns_threshold_expression >2sigma(I)
_cod_data_source_file b902904d.txt
_cod_data_source_block p-1
_cod_depositor_comments
;
The following automatic conversions were performed:
'_symmetry_cell_setting' value 'Triclinic' changed to 'triclinic'
according to '/home/saulius/struct/CIF-dictionaries/cif_core.dic'
dictionary named 'cif_core.dic' version 2.4.1 from 2010-06-29.

Automatic conversion script
Id: cif_fix_enum 1527 2010-12-29 10:47:43Z saulius 
;
_cod_original_sg_symbol_H-M P-1
_cod_database_code 7001680

loop_
_symmetry_equiv_pos_as_xyz
'x, y, z'
'-x, -y, -z'

loop_
_atom_site_label
_atom_site_type_symbol
_atom_site_fract_x
_atom_site_fract_y
_atom_site_fract_z
_atom_site_U_iso_or_equiv
_atom_site_adp_type
_atom_site_occupancy
_atom_site_symmetry_multiplicity
_atom_site_calc_flag
_atom_site_refinement_flags
_atom_site_disorder_assembly
_atom_site_disorder_group
C1 C 0.264(2) -0.039(2) 0.1716(13) 0.034(7) Uani 1 1 d U . .
C2 C 0.246(3) 0.151(3) 0.1363(16) 0.048(9) Uani 1 1 d U . .
C3 C 0.156(3) 0.688(3) 0.2511(15) 0.048(9) Uani 1 1 d U . .
C4 C 0.107(4) 0.673(3) 0.3561(19) 0.071(12) Uani 1 1 d U . .
C5 C 0.595(2) 0.724(2) 0.3222(13) 0.029(6) Uani 1 1 d U . .
C6 C 0.386(3) 0.798(3) 0.3119(15) 0.046(8) Uani 1 1 d U . .
C7 C 0.603(3) 0.287(3) 0.9165(16) 0.051(9) Uani 1 1 d U . .
C8 C 0.707(3) 0.418(3) 0.9322(19) 0.069(11) Uani 1 1 d U . .
N1 N 0.204(2) 0.062(2) 0.1330(11) 0.039(6) Uani 1 1 d U . .
N2 N 0.150(2) 0.614(2) 0.2998(13) 0.049(7) Uani 1 1 d U . .
N3 N 0.482(2) 0.7836(19) 0.3498(11) 0.035(6) Uani 1 1 d U . .
N4 N 0.703(2) 0.305(2) 0.9503(12) 0.042(7) Uani 1 1 d U . .
O1 O 1.1062(13) -0.1891(12) 0.1200(7) 0.014(3) Uani 1 1 d U . .
O2H O 0.095(2) 0.218(2) 0.3447(13) 0.082(9) Uani 1 1 d U . .
O2 O 0.9018(11) -0.0796(11) 0.0690(6) 0.009(3) Uani 1 1 d U . .
O1H O 0.032(2) 0.483(2) 0.2806(11) 0.058(7) Uani 1 1 d U . .
O3 O 0.7393(15) -0.0045(14) -0.0154(8) 0.028(4) Uani 1 1 d U . .
O4 O 0.8534(13) 0.1172(12) 0.0127(7) 0.017(4) Uani 1 1 d U . .
O5 O 1.0027(14) 0.2315(13) 0.0077(7) 0.021(4) Uani 1 1 d U . .
O6 O 1.0290(13) 0.0291(13) 0.0796(7) 0.019(4) Uani 1 1 d U . .
O7 O 0.9007(14) -0.1303(13) 0.1828(7) 0.021(4) Uani 1 1 d U . .
O8 O 0.6917(12) -0.0292(12) 0.1059(7) 0.013(3) Uani 1 1 d U . .
O9 O 0.6431(14) 0.1656(13) 0.0497(7) 0.022(4) Uani 1 1 d U . .
O10 O 0.7947(13) 0.3010(13) 0.0622(7) 0.021(4) Uani 1 1 d U . .
O11 O 0.9697(12) 0.2127(12) 0.1272(7) 0.012(3) Uani 1 1 d U . .
O12 O 1.0260(12) -0.0247(12) 0.1909(7) 0.014(3) Uani 1 1 d U . .
O13 O 0.8314(12) 0.0867(12) 0.1248(7) 0.013(3) Uani 1 1 d U . .
O14 O 0.9036(14) -0.0638(13) 0.2807(7) 0.021(4) Uani 1 1 d U . .
O15 O 0.8773(13) -0.2631(12) 0.2835(7) 0.019(4) Uani 1 1 d U . .
O16 O 0.7009(12) -0.1430(12) 0.2109(7) 0.013(3) Uani 1 1 d U . .
O17 O 0.5163(15) -0.0827(15) 0.1435(9) 0.032(5) Uani 1 1 d U . .
O18 O 0.5196(12) 0.1294(12) 0.1365(7) 0.013(3) Uani 1 1 d U . .
O19 O 0.4201(15) 0.2826(14) 0.0438(8) 0.027(4) Uani 1 1 d U . .
O20 O 0.5728(14) 0.3768(13) 0.0648(7) 0.021(4) Uani 1 1 d U . .
O21 O 0.6859(14) 0.5176(14) 0.0622(8) 0.028(4) Uani 1 1 d U . .
O22 O 0.7936(12) 0.3740(12) 0.1584(7) 0.013(3) Uani 1 1 d U . .
O23 O 1.0060(15) 0.3621(15) 0.1827(8) 0.029(4) Uani 1 1 d U . .
O24 O 1.0293(14) 0.1531(13) 0.2340(8) 0.022(4) Uani 1 1 d U . .
O25 O 1.1107(14) -0.0578(13) 0.2984(8) 0.023(4) Uani 1 1 d U . .
O26 O 0.7132(13) 0.0477(12) 0.2064(7) 0.017(4) Uani 1 1 d U . .
O27 O 0.6651(13) 0.2418(12) 0.1516(7) 0.016(3) Uani 1 1 d U . .
O28 O 0.8350(12) 0.1585(11) 0.2150(6) 0.010(3) Uani 1 1 d U . .
O29 O 0.7098(13) -0.0790(12) 0.3120(7) 0.017(4) Uani 1 1 d U . .
O30 O 0.5090(13) 0.0171(12) 0.2368(7) 0.017(4) Uani 1 1 d U . .
O31 O 0.4315(14) 0.3424(13) 0.1489(7) 0.022(4) Uani 1 1 d U . .
O32 O 0.5771(13) 0.4642(13) 0.1597(7) 0.020(4) Uani 1 1 d U . .
O33 O 0.8613(13) 0.3234(12) 0.2639(7) 0.016(3) Uani 1 1 d U . .
O34 O 0.9189(13) 0.0975(13) 0.3300(7) 0.020(4) Uani 1 1 d U . .
O35 O 0.7614(12) 0.0309(12) 0.3824(7) 0.013(3) Uani 1 1 d U . .
O36 O 0.6714(14) -0.1329(13) 0.4290(7) 0.022(4) Uani 1 1 d U . .
O37 O 0.4986(13) -0.0095(12) 0.3528(7) 0.017(4) Uani 1 1 d U . .
O38 O 0.3038(15) 0.0601(14) 0.2916(8) 0.028(4) Uani 1 1 d U . .
O39 O 0.3782(13) 0.2230(12) 0.2385(7) 0.016(4) Uani 1 1 d U . .
O40 O 0.2163(14) 0.4236(14) 0.1900(8) 0.027(4) Uani 1 1 d U . .
O41 O 0.3766(14) 0.5111(13) 0.2115(8) 0.026(4) Uani 1 1 d U . .
O42 O 0.4836(13) 0.6557(12) 0.2105(7) 0.018(4) Uani 1 1 d U . .
O43 O 0.6546(13) 0.4695(13) 0.2599(7) 0.019(4) Uani 1 1 d U . .
O44 O 0.8111(15) 0.4890(14) 0.3298(8) 0.027(4) Uani 1 1 d U . .
O45 O 0.8345(15) 0.2796(14) 0.3796(8) 0.027(4) Uani 1 1 d U . .
O46 O 0.9057(16) 0.0748(16) 0.4476(9) 0.038(5) Uani 1 1 d U . .
O47 O 0.5697(12) 0.1417(12) 0.3086(7) 0.013(3) Uani 1 1 d U . .
O48 O 0.5264(12) 0.3344(11) 0.2543(6) 0.011(3) Uani 1 1 d U . .
O49 O 0.6932(12) 0.2498(11) 0.3181(6) 0.009(3) Uani 1 1 d U . .
O50 O 0.5033(12) 0.3053(11) 0.3624(7) 0.012(3) Uani 1 1 d U . .
O51 O 0.5603(14) 0.0914(13) 0.4293(7) 0.019(4) Uani 1 1 d U . .
O52 O 0.3513(14) 0.1949(13) 0.3513(8) 0.024(4) Uani 1 1 d U . .
O53 O 0.3051(13) 0.3903(12) 0.2969(7) 0.017(4) Uani 1 1 d U . .
O54 O 0.4580(12) 0.5265(11) 0.3072(6) 0.011(3) Uani 1 1 d U . .
O55 O 0.6294(12) 0.4381(12) 0.3717(7) 0.014(3) Uani 1 1 d U . .
O56 O 0.6873(14) 0.2004(13) 0.4376(7) 0.023(4) Uani 1 1 d U . .
O57 O 0.5414(14) 0.1863(14) 0.5308(8) 0.025(4) Uani 1 1 d U . .
O58 O 0.3809(14) 0.2615(13) 0.4478(8) 0.024(4) Uani 1 1 d U . .
O59 O 0.1794(15) 0.3660(14) 0.3948(8) 0.027(4) Uani 1 1 d U . .
O60 O 0.3292(14) 0.4630(13) 0.3905(8) 0.023(4) Uani 1 1 d U . .
O61 O 0.4394(15) 0.6007(14) 0.4140(8) 0.030(4) Uani 1 1 d U . .
O62 O 0.5055(15) 0.3779(14) 0.4565(8) 0.027(4) Uani 1 1 d U . .
P1 P 0.7589(4) 0.1345(4) 0.1761(2) 0.0066(11) Uani 1 1 d U . .
P2 P 0.5753(4) 0.2554(4) 0.3084(2) 0.0055(11) Uani 1 1 d U . .
W1 W 0.99043(8) -0.07622(7) 0.12777(4) 0.0144(2) Uani 1 1 d U . .
W2 W 0.76627(8) 0.03584(8) 0.04488(4) 0.0184(2) Uani 1 1 d U . .
W3 W 0.92841(11) 0.17852(10) 0.05778(6) 0.0354(3) Uani 1 1 d U . .
W4 W 0.81352(8) -0.12818(7) 0.25339(4) 0.0145(2) Uani 1 1 d U . .
W5 W 0.59098(8) -0.01886(8) 0.16922(4) 0.0163(2) Uani 1 1 d U . .
W6 W 0.51982(8) 0.26025(8) 0.09228(4) 0.0174(2) Uani 1 1 d U . .
W7 W 0.68373(8) 0.40244(7) 0.10283(4) 0.0176(2) Uani 1 1 d U . .
W8 W 0.92845(8) 0.28237(7) 0.19307(4) 0.0156(2) Uani 1 1 d U . .
W9 W 0.99154(8) 0.02832(7) 0.26544(4) 0.0142(2) Uani 1 1 d U . .
W10 W 0.63697(8) -0.01355(7) 0.37890(4) 0.0165(2) Uani 1 1 d U . .
W11 W 0.41349(8) 0.09994(8) 0.29445(4) 0.0167(2) Uani 1 1 d U . .
W12 W 0.34657(8) 0.37670(8) 0.21846(4) 0.0156(2) Uani 1 1 d U . .
W13 W 0.51123(8) 0.51779(7) 0.22919(4) 0.0172(2) Uani 1 1 d U . .
W14 W 0.75637(8) 0.39477(7) 0.32006(4) 0.0159(2) Uani 1 1 d U . .
W15 W 0.81630(8) 0.14108(8) 0.39216(4) 0.0160(2) Uani 1 1 d U . .
W16 W 0.53360(9) 0.22474(8) 0.45983(4) 0.0201(2) Uani 1 1 d U . .
W17 W 0.31562(10) 0.33251(10) 0.37679(6) 0.0348(3) Uani 1 1 d U . .
W18 W 0.47333(9) 0.47756(8) 0.38672(5) 0.0244(3) Uani 1 1 d U . .
O3H O 0.776(4) 0.633(4) 0.177(2) 0.19(2) Uani 1 1 d U . .
O4H O 0.263(3) 0.621(3) 0.5054(17) 0.119(13) Uani 1 1 d U . .

loop_
_atom_site_aniso_label
_atom_site_aniso_U_11
_atom_site_aniso_U_22
_atom_site_aniso_U_33
_atom_site_aniso_U_23
_atom_site_aniso_U_13
_atom_site_aniso_U_12
C1 0.034(8) 0.034(8) 0.033(8) -0.006(5) 0.001(5) -0.012(5)
C2 0.047(10) 0.049(9) 0.049(10) -0.007(5) 0.001(5) -0.019(5)
C3 0.047(10) 0.047(9) 0.048(10) -0.005(5) 0.000(5) -0.016(5)
C4 0.071(13) 0.070(13) 0.071(13) -0.010(5) -0.004(5) -0.025(6)
C5 0.030(8) 0.029(7) 0.033(8) -0.008(5) 0.001(5) -0.014(5)
C6 0.045(9) 0.048(9) 0.046(9) -0.006(5) -0.003(5) -0.016(5)
C7 0.050(10) 0.051(10) 0.050(10) -0.008(5) -0.003(5) -0.016(5)
C8 0.069(12) 0.067(12) 0.068(12) -0.008(5) -0.001(5) -0.022(6)
N1 0.039(8) 0.041(7) 0.036(8) -0.006(5) -0.004(5) -0.012(5)
N2 0.050(8) 0.047(8) 0.050(8) -0.008(5) 0.001(5) -0.017(5)
N3 0.036(7) 0.035(7) 0.035(7) -0.007(5) 0.001(5) -0.013(5)
N4 0.041(8) 0.041(8) 0.042(8) -0.006(5) -0.003(5) -0.012(5)
O1 0.017(5) 0.014(5) 0.010(5) -0.003(4) 0.001(4) -0.002(4)
O2H 0.083(10) 0.082(10) 0.082(10) -0.014(5) -0.004(5) -0.029(5)
O2 0.005(5) 0.011(5) 0.009(5) -0.002(4) 0.001(4) -0.001(4)
O1H 0.055(8) 0.061(8) 0.061(8) -0.007(5) 0.003(5) -0.026(5)
O3 0.026(6) 0.030(6) 0.029(6) -0.010(4) -0.002(4) -0.008(4)
O4 0.020(5) 0.016(5) 0.016(5) -0.005(4) -0.002(4) -0.005(4)
O5 0.021(5) 0.022(5) 0.017(5) -0.004(4) 0.001(4) -0.006(4)
O6 0.018(5) 0.017(5) 0.020(5) -0.003(4) -0.001(4) -0.004(4)
O7 0.023(5) 0.021(5) 0.022(6) -0.005(4) 0.003(4) -0.010(4)
O8 0.012(5) 0.013(5) 0.013(5) -0.003(4) -0.002(4) -0.005(4)
O9 0.021(5) 0.023(5) 0.019(6) -0.003(4) 0.001(4) -0.006(4)
O10 0.017(5) 0.023(5) 0.019(5) 0.001(4) 0.001(4) -0.004(4)
O11 0.010(5) 0.014(5) 0.012(5) -0.002(4) -0.006(4) -0.005(4)
O12 0.011(5) 0.016(5) 0.015(5) -0.004(4) -0.003(4) -0.005(4)
O13 0.009(5) 0.013(5) 0.016(5) -0.001(4) 0.002(4) -0.003(4)
O14 0.022(5) 0.018(5) 0.020(5) -0.002(4) -0.001(4) -0.004(4)
O15 0.021(5) 0.015(5) 0.017(5) 0.004(4) 0.004(4) -0.004(4)
O16 0.015(5) 0.011(5) 0.015(5) -0.005(4) 0.003(4) -0.006(4)
O17 0.029(6) 0.033(6) 0.034(6) -0.006(4) 0.000(4) -0.012(4)
O18 0.014(5) 0.013(5) 0.013(5) -0.005(4) -0.001(4) -0.006(4)
O19 0.027(6) 0.027(6) 0.023(6) -0.004(4) -0.004(4) -0.005(4)
O20 0.019(5) 0.020(5) 0.018(5) 0.001(4) 0.001(4) -0.004(4)
O21 0.024(6) 0.030(6) 0.027(6) -0.004(4) 0.002(4) -0.008(4)
O22 0.014(5) 0.012(5) 0.013(5) -0.003(4) 0.003(4) -0.004(4)
O23 0.030(6) 0.031(6) 0.029(6) -0.007(4) 0.001(4) -0.013(4)
O24 0.021(5) 0.021(5) 0.025(6) -0.004(4) 0.000(4) -0.009(4)
O25 0.022(5) 0.024(5) 0.022(6) -0.003(4) 0.000(4) -0.006(4)
O26 0.016(5) 0.017(5) 0.020(5) -0.002(4) -0.003(4) -0.007(4)
O27 0.016(5) 0.014(5) 0.019(5) -0.006(4) 0.002(4) -0.005(4)
O28 0.010(5) 0.010(5) 0.010(5) -0.002(4) -0.002(4) -0.003(4)
O29 0.015(5) 0.016(5) 0.019(5) -0.002(4) -0.002(4) -0.003(4)
O30 0.020(5) 0.015(5) 0.019(5) -0.005(4) 0.000(4) -0.010(4)
O31 0.020(5) 0.021(5) 0.024(6) -0.003(4) 0.002(4) -0.008(4)
O32 0.019(5) 0.018(5) 0.020(5) -0.002(4) -0.001(4) -0.002(4)
O33 0.017(5) 0.015(5) 0.017(5) -0.002(4) 0.002(4) -0.008(4)
O34 0.018(5) 0.021(5) 0.021(6) -0.001(4) 0.004(4) -0.009(4)
O35 0.015(5) 0.012(5) 0.011(5) -0.003(4) 0.001(4) -0.004(4)
O36 0.023(5) 0.020(5) 0.021(6) -0.002(4) 0.003(4) -0.007(4)
O37 0.013(5) 0.017(5) 0.019(5) -0.001(4) 0.002(4) -0.006(4)
O38 0.027(6) 0.028(6) 0.028(6) -0.007(4) 0.003(4) -0.009(4)
O39 0.017(5) 0.016(5) 0.015(5) -0.005(4) 0.000(4) -0.004(4)
O40 0.024(6) 0.030(6) 0.025(6) -0.004(4) 0.000(4) -0.007(4)
O41 0.025(6) 0.023(5) 0.027(6) -0.003(4) 0.002(4) -0.007(4)
O42 0.021(5) 0.014(5) 0.015(5) -0.005(4) 0.004(4) -0.002(4)
O43 0.020(5) 0.019(5) 0.021(5) -0.002(4) 0.000(4) -0.010(4)
O44 0.029(6) 0.028(6) 0.029(6) -0.010(4) -0.002(4) -0.014(4)
O45 0.027(6) 0.027(6) 0.030(6) -0.009(4) -0.004(4) -0.012(4)
O46 0.035(6) 0.040(6) 0.036(7) -0.004(4) -0.001(4) -0.012(4)
O47 0.011(5) 0.017(5) 0.013(5) 0.000(4) 0.000(4) -0.007(4)
O48 0.009(5) 0.009(5) 0.011(5) -0.003(4) 0.001(4) 0.000(4)
O49 0.012(5) 0.008(5) 0.009(5) -0.002(4) 0.003(4) -0.006(4)
O50 0.014(5) 0.010(5) 0.009(5) 0.000(4) 0.002(4) 0.000(4)
O51 0.022(5) 0.020(5) 0.019(5) -0.002(4) 0.003(4) -0.011(4)
O52 0.025(6) 0.023(5) 0.026(6) -0.005(4) -0.001(4) -0.009(4)
O53 0.017(5) 0.014(5) 0.017(5) -0.003(4) 0.002(4) -0.003(4)
O54 0.012(5) 0.011(5) 0.009(5) 0.001(4) 0.001(4) -0.002(4)
O55 0.012(5) 0.016(5) 0.015(5) -0.004(4) 0.001(4) -0.006(4)
O56 0.024(6) 0.024(5) 0.021(6) -0.003(4) -0.002(4) -0.009(4)
O57 0.024(6) 0.028(5) 0.020(6) -0.005(4) 0.002(4) -0.006(4)
O58 0.026(6) 0.025(5) 0.022(6) -0.003(4) -0.002(4) -0.011(4)
O59 0.026(6) 0.025(5) 0.026(6) -0.005(4) 0.004(4) -0.006(4)
O60 0.023(6) 0.022(5) 0.023(6) 0.001(4) 0.003(4) -0.008(4)
O61 0.033(6) 0.028(6) 0.030(6) -0.005(4) 0.001(4) -0.010(4)
O62 0.027(6) 0.027(6) 0.027(6) -0.004(4) -0.003(4) -0.009(4)
P1 0.005(2) 0.007(2) 0.007(2) -0.0005(19) -0.001(2) -0.0022(18)
P2 0.005(2) 0.007(2) 0.004(2) 0.0003(19) 0.0011(19) -0.0018(18)
W1 0.0108(4) 0.0119(4) 0.0186(5) -0.0050(4) 0.0034(4) -0.0013(3)
W2 0.0149(5) 0.0228(5) 0.0178(5) -0.0094(4) 0.0019(4) -0.0049(4)
W3 0.0355(7) 0.0316(6) 0.0349(7) -0.0075(5) 0.0023(6) -0.0066(5)
W4 0.0137(5) 0.0089(4) 0.0195(5) -0.0018(4) 0.0028(4) -0.0032(3)
W5 0.0129(5) 0.0187(5) 0.0211(5) -0.0096(4) 0.0028(4) -0.0080(4)
W6 0.0116(5) 0.0225(5) 0.0129(5) -0.0038(4) -0.0021(4) 0.0011(4)
W7 0.0196(5) 0.0129(4) 0.0154(5) 0.0004(4) 0.0032(4) -0.0016(4)
W8 0.0146(5) 0.0145(4) 0.0203(5) -0.0045(4) 0.0044(4) -0.0083(4)
W9 0.0089(4) 0.0162(4) 0.0161(5) -0.0026(4) -0.0006(4) -0.0028(4)
W10 0.0185(5) 0.0114(4) 0.0186(5) 0.0004(4) 0.0032(4) -0.0060(4)
W11 0.0147(5) 0.0206(5) 0.0196(5) -0.0077(4) 0.0042(4) -0.0107(4)
W12 0.0109(5) 0.0176(5) 0.0142(5) -0.0035(4) 0.0001(4) 0.0001(4)
W13 0.0186(5) 0.0093(4) 0.0203(5) -0.0020(4) 0.0041(4) -0.0019(4)
W14 0.0172(5) 0.0148(4) 0.0195(5) -0.0072(4) 0.0039(4) -0.0092(4)
W15 0.0171(5) 0.0193(5) 0.0126(5) -0.0024(4) -0.0009(4) -0.0075(4)
W16 0.0255(6) 0.0202(5) 0.0139(5) -0.0033(4) 0.0072(4) -0.0087(4)
W17 0.0310(7) 0.0337(6) 0.0380(8) -0.0086(6) 0.0017(6) -0.0087(5)
W18 0.0307(6) 0.0217(5) 0.0234(6) -0.0098(4) 0.0074(5) -0.0113(4)
O3H 0.19(2) 0.19(2) 0.19(2) -0.027(6) -0.003(5) -0.069(9)
O4H 0.119(13) 0.120(13) 0.118(13) -0.020(5) -0.002(5) -0.042(6)

loop_
_atom_type_symbol
_atom_type_description
_atom_type_scat_dispersion_real
_atom_type_scat_dispersion_imag
_atom_type_scat_source
C C 0.0033 0.0016 'International Tables Vol C Tables 4.2.6.8 and 6.1.1.4'
H H 0.0000 0.0000 'International Tables Vol C Tables 4.2.6.8 and 6.1.1.4'
N N 0.0061 0.0033 'International Tables Vol C Tables 4.2.6.8 and 6.1.1.4'
O O 0.0106 0.0060 'International Tables Vol C Tables 4.2.6.8 and 6.1.1.4'
P P 0.1023 0.0942 'International Tables Vol C Tables 4.2.6.8 and 6.1.1.4'
Ge Ge 0.1547 1.8001 'International Tables Vol C Tables 4.2.6.8 and 6.1.1.4'
W W -0.8490 6.8722 'International Tables Vol C Tables 4.2.6.8 and 6.1.1.4'

loop_
_geom_angle_atom_site_label_1
_geom_angle_atom_site_label_2
_geom_angle_atom_site_label_3
_geom_angle
_geom_angle_site_symmetry_1
_geom_angle_site_symmetry_3
_geom_angle_publ_flag
C2 N1 C1 112(3) . . ?
C3 N2 C4 112(3) . . ?
C6 N3 C5 112(2) . . ?
C8 N4 C7 111(3) . . ?
W1 O2 W2 124.4(7) . . ?
W2 O4 W3 123.5(9) . . ?
W1 O6 W3 124.4(8) . . ?
W1 O7 W4 153.1(9) . . ?
W5 O8 W2 151.6(8) . . ?
W2 O9 W6 151.7(10) . . ?
W7 O10 W3 152.7(10) . . ?
W8 O11 W3 149.5(8) . . ?
W1 O12 W9 152.4(9) . . ?
P1 O13 W1 127.1(9) . . ?
P1 O13 W3 125.4(8) . . ?
W1 O13 W3 89.3(5) . . ?
P1 O13 W2 125.2(8) . . ?
W1 O13 W2 89.4(5) . . ?
W3 O13 W2 88.5(5) . . ?
W4 O14 W9 149.2(10) . . ?
W4 O16 W5 122.1(7) . . ?
W6 O18 W5 152.5(9) . . ?
W7 O20 W6 122.9(9) . . ?
W8 O22 W7 150.1(8) . . ?
W8 O24 W9 123.6(9) . . ?
P1 O26 W5 127.4(10) . . ?
P1 O26 W4 127.9(9) . . ?
W5 O26 W4 91.1(5) . . ?
P1 O27 W7 127.8(9) . . ?
P1 O27 W6 127.8(8) . . ?
W7 O27 W6 91.4(6) . . ?
P1 O28 W8 128.0(9) . . ?
P1 O28 W9 126.9(8) . . ?
W8 O28 W9 90.7(5) . . ?
W4 O29 W10 162.6(10) . . ?
W5 O30 W11 162.2(9) . . ?
W6 O31 W12 160.5(10) . . ?
W7 O32 W13 162.0(10) . . ?
W8 O33 W14 161.8(10) . . ?
W9 O34 W15 161.6(10) . . ?
W15 O35 W10 149.0(8) . . ?
W11 O37 W10 123.4(8) . . ?
W11 O39 W12 149.1(9) . . ?
W13 O41 W12 124.1(9) . . ?
W13 O43 W14 151.1(9) . . ?
W15 O45 W14 121.9(9) . . ?
P2 O47 W11 127.5(9) . . ?
P2 O47 W10 127.7(9) . . ?
W11 O47 W10 91.6(5) . . ?
P2 O48 W13 128.7(9) . . ?
P2 O48 W12 126.1(8) . . ?
W13 O48 W12 90.4(5) . . ?
P2 O49 W14 128.6(8) . . ?
P2 O49 W15 128.3(8) . . ?
W14 O49 W15 90.7(5) . . ?
P2 O50 W18 125.5(8) . . ?
P2 O50 W17 123.7(9) . . ?
W18 O50 W17 90.9(5) . . ?
P2 O50 W16 125.6(8) . . ?
W18 O50 W16 91.3(5) . . ?
W17 O50 W16 89.1(5) . . ?
W10 O51 W16 152.0(9) . . ?
W17 O52 W11 150.2(10) . . ?
W12 O53 W17 151.7(9) . . ?
W18 O54 W13 151.6(8) . . ?
W18 O55 W14 150.3(9) . . ?
W15 O56 W16 152.5(10) . . ?
W17 O58 W16 121.9(9) . . ?
W17 O60 W18 120.7(9) . . ?
W18 O62 W16 122.9(9) . . ?
O26 P1 O13 107.1(8) . . ?
O26 P1 O28 112.2(9) . . ?
O13 P1 O28 106.7(8) . . ?
O26 P1 O27 112.3(9) . . ?
O13 P1 O27 107.2(9) . . ?
O28 P1 O27 111.1(8) . . ?
O48 P2 O49 111.1(8) . . ?
O48 P2 O47 112.7(9) . . ?
O49 P2 O47 112.3(8) . . ?
O48 P2 O50 107.8(8) . . ?
O49 P2 O50 105.2(8) . . ?
O47 P2 O50 107.3(8) . . ?
O1 W1 O6 100.1(7) . . ?
O1 W1 O2 101.0(7) . . ?
O6 W1 O2 88.3(7) . . ?
O1 W1 O12 102.2(7) . . ?
O6 W1 O12 88.9(7) . . ?
O2 W1 O12 156.7(6) . . ?
O1 W1 O7 103.8(7) . . ?
O6 W1 O7 156.0(7) . . ?
O2 W1 O7 89.3(7) . . ?
O12 W1 O7 83.9(7) . . ?
O1 W1 O13 172.2(6) . . ?
O6 W1 O13 74.2(6) . . ?
O2 W1 O13 73.7(6) . . ?
O12 W1 O13 83.3(6) . . ?
O7 W1 O13 82.2(6) . . ?
O3 W2 O4 99.5(8) . . ?
O3 W2 O9 101.7(8) . . ?
O4 W2 O9 90.5(7) . . ?
O3 W2 O2 102.0(7) . . ?
O4 W2 O2 87.1(6) . . ?
O9 W2 O2 156.3(7) . . ?
O3 W2 O8 104.3(8) . . ?
O4 W2 O8 156.2(7) . . ?
O9 W2 O8 85.3(7) . . ?
O2 W2 O8 87.4(6) . . ?
O3 W2 O13 171.7(7) . . ?
O4 W2 O13 74.4(6) . . ?
O9 W2 O13 84.2(6) . . ?
O2 W2 O13 72.4(5) . . ?
O8 W2 O13 81.8(6) . . ?
O5 W3 O10 101.5(7) . . ?
O5 W3 O11 101.2(7) . . ?
O10 W3 O11 86.7(7) . . ?
O5 W3 O4 103.0(8) . . ?
O10 W3 O4 89.3(7) . . ?
O11 W3 O4 155.7(6) . . ?
O5 W3 O6 103.5(7) . . ?
O10 W3 O6 154.9(7) . . ?
O11 W3 O6 87.1(7) . . ?
O4 W3 O6 86.5(7) . . ?
O5 W3 O13 174.3(6) . . ?
O10 W3 O13 83.2(6) . . ?
O11 W3 O13 82.2(6) . . ?
O4 W3 O13 73.6(6) . . ?
O6 W3 O13 72.0(6) . . ?
O15 W4 O29 99.1(7) . . ?
O15 W4 O14 100.4(8) . . ?
O29 W4 O14 89.3(7) . . ?
O15 W4 O16 99.7(7) . . ?
O29 W4 O16 90.1(7) . . ?
O14 W4 O16 159.7(7) . . ?
O15 W4 O7 99.2(7) . . ?
O29 W4 O7 161.7(7) . . ?
O14 W4 O7 86.2(7) . . ?
O16 W4 O7 88.1(7) . . ?
O15 W4 O26 173.0(7) . . ?
O29 W4 O26 81.7(6) . . ?
O14 W4 O26 86.5(6) . . ?
O16 W4 O26 73.3(6) . . ?
O7 W4 O26 80.3(6) . . ?
O17 W5 O30 99.3(8) . . ?
O17 W5 O8 95.9(8) . . ?
O30 W5 O8 164.5(6) . . ?
O17 W5 O18 102.3(8) . . ?
O30 W5 O18 87.8(7) . . ?
O8 W5 O18 86.0(6) . . ?
O17 W5 O16 99.8(8) . . ?
O30 W5 O16 91.2(7) . . ?
O8 W5 O16 89.2(6) . . ?
O18 W5 O16 157.7(6) . . ?
O17 W5 O26 172.6(7) . . ?
O30 W5 O26 83.7(6) . . ?
O8 W5 O26 81.6(6) . . ?
O18 W5 O26 84.4(6) . . ?
O16 W5 O26 73.3(6) . . ?
O19 W6 O18 101.4(8) . . ?
O19 W6 O31 99.5(8) . . ?
O18 W6 O31 90.7(7) . . ?
O19 W6 O20 101.3(8) . . ?
O18 W6 O20 156.8(7) . . ?
O31 W6 O20 90.0(7) . . ?
O19 W6 O9 96.6(8) . . ?
O18 W6 O9 85.2(7) . . ?
O31 W6 O9 163.9(8) . . ?
O20 W6 O9 87.8(7) . . ?
O19 W6 O27 173.6(7) . . ?
O18 W6 O27 84.5(6) . . ?
O31 W6 O27 82.7(6) . . ?
O20 W6 O27 72.6(6) . . ?
O9 W6 O27 81.4(6) . . ?
O21 W7 O10 98.0(8) . . ?
O21 W7 O32 99.7(7) . . ?
O10 W7 O32 162.2(7) . . ?
O21 W7 O22 103.3(8) . . ?
O10 W7 O22 86.5(7) . . ?
O32 W7 O22 86.8(7) . . ?
O21 W7 O20 100.1(8) . . ?
O10 W7 O20 89.6(7) . . ?
O32 W7 O20 90.0(7) . . ?
O22 W7 O20 156.6(7) . . ?
O21 W7 O27 173.1(8) . . ?
O10 W7 O27 81.8(6) . . ?
O32 W7 O27 81.1(6) . . ?
O22 W7 O27 83.6(6) . . ?
O20 W7 O27 73.0(6) . . ?
O23 W8 O11 100.0(7) . . ?
O23 W8 O33 98.0(8) . . ?
O11 W8 O33 162.1(6) . . ?
O23 W8 O22 102.9(8) . . ?
O11 W8 O22 89.2(6) . . ?
O33 W8 O22 87.6(7) . . ?
O23 W8 O24 100.5(8) . . ?
O11 W8 O24 87.5(7) . . ?
O33 W8 O24 88.4(7) . . ?
O22 W8 O24 156.6(7) . . ?
O23 W8 O28 173.6(8) . . ?
O11 W8 O28 81.6(6) . . ?
O33 W8 O28 80.5(6) . . ?
O22 W8 O28 83.2(6) . . ?
O24 W8 O28 73.3(6) . . ?
O25 W9 O34 97.6(8) . . ?
O25 W9 O24 102.5(8) . . ?
O34 W9 O24 91.3(7) . . ?
O25 W9 O14 99.3(8) . . ?
O34 W9 O14 87.9(7) . . ?
O24 W9 O14 158.0(7) . . ?
O25 W9 O12 97.3(7) . . ?
O34 W9 O12 164.6(7) . . ?
O24 W9 O12 89.4(7) . . ?
O14 W9 O12 85.8(7) . . ?
O25 W9 O28 174.6(7) . . ?
O34 W9 O28 83.9(6) . . ?
O24 W9 O28 72.3(6) . . ?
O14 W9 O28 85.8(6) . . ?
O12 W9 O28 81.6(6) . . ?
O36 W10 O51 99.0(7) . . ?
O36 W10 O35 102.2(7) . . ?
O51 W10 O35 87.0(6) . . ?
O36 W10 O37 100.1(7) . . ?
O51 W10 O37 90.8(7) . . ?
O35 W10 O37 157.7(7) . . ?
O36 W10 O29 98.5(7) . . ?
O51 W10 O29 162.3(7) . . ?
O35 W10 O29 86.6(6) . . ?
O37 W10 O29 88.9(7) . . ?
O36 W10 O47 172.2(7) . . ?
O51 W10 O47 82.0(6) . . ?
O35 W10 O47 85.5(6) . . ?
O37 W10 O47 72.2(6) . . ?
O29 W10 O47 81.2(6) . . ?
O38 W11 O39 101.7(8) . . ?
O38 W11 O52 96.8(8) . . ?
O39 W11 O52 88.8(7) . . ?
O38 W11 O37 100.8(8) . . ?
O39 W11 O37 157.5(7) . . ?
O52 W11 O37 88.9(7) . . ?
O38 W11 O30 98.4(7) . . ?
O39 W11 O30 87.4(7) . . ?
O52 W11 O30 164.8(7) . . ?
O37 W11 O30 88.9(7) . . ?
O38 W11 O47 173.3(8) . . ?
O39 W11 O47 84.8(6) . . ?
O52 W11 O47 81.5(6) . . ?
O37 W11 O47 72.8(6) . . ?
O30 W11 O47 83.5(6) . . ?
O40 W12 O53 99.1(8) . . ?
O40 W12 O39 103.1(8) . . ?
O53 W12 O39 87.1(6) . . ?
O40 W12 O31 97.9(8) . . ?
O53 W12 O31 162.9(7) . . ?
O39 W12 O31 87.1(7) . . ?
O40 W12 O41 101.3(8) . . ?
O53 W12 O41 89.1(7) . . ?
O39 W12 O41 155.6(7) . . ?
O31 W12 O41 89.5(7) . . ?
O40 W12 O48 172.9(7) . . ?
O53 W12 O48 81.8(6) . . ?
O39 W12 O48 84.0(6) . . ?
O31 W12 O48 81.6(6) . . ?
O41 W12 O48 71.7(6) . . ?
O42 W13 O41 99.9(8) . . ?
O42 W13 O43 101.7(7) . . ?
O41 W13 O43 158.0(7) . . ?
O42 W13 O32 100.9(7) . . ?
O41 W13 O32 90.8(7) . . ?
O43 W13 O32 89.1(7) . . ?
O42 W13 O54 96.0(7) . . ?
O41 W13 O54 88.3(7) . . ?
O43 W13 O54 85.6(7) . . ?
O32 W13 O54 163.1(6) . . ?
O42 W13 O48 173.3(7) . . ?
O41 W13 O48 73.6(6) . . ?
O43 W13 O48 84.6(6) . . ?
O32 W13 O48 81.3(6) . . ?
O54 W13 O48 82.2(5) . . ?
O44 W14 O43 102.7(8) . . ?
O44 W14 O33 98.6(7) . . ?
O43 W14 O33 88.5(7) . . ?
O44 W14 O55 98.3(7) . . ?
O43 W14 O55 86.1(7) . . ?
O33 W14 O55 162.9(6) . . ?
O44 W14 O45 98.5(8) . . ?
O43 W14 O45 158.7(7) . . ?
O33 W14 O45 90.0(7) . . ?
O55 W14 O45 89.1(7) . . ?
O44 W14 O49 172.1(7) . . ?
O43 W14 O49 85.1(6) . . ?
O33 W14 O49 82.6(6) . . ?
O55 W14 O49 80.8(5) . . ?
O45 W14 O49 73.7(6) . . ?
O46 W15 O56 97.3(8) . . ?
O46 W15 O35 100.5(8) . . ?
O56 W15 O35 87.1(7) . . ?
O46 W15 O34 98.1(8) . . ?
O56 W15 O34 164.6(8) . . ?
O35 W15 O34 88.6(6) . . ?
O46 W15 O45 100.7(9) . . ?
O56 W15 O45 89.9(7) . . ?
O35 W15 O45 158.8(7) . . ?
O34 W15 O45 88.8(7) . . ?
O46 W15 O49 174.0(7) . . ?
O56 W15 O49 81.0(6) . . ?
O35 W15 O49 85.1(6) . . ?
O34 W15 O49 83.9(6) . . ?
O45 W15 O49 73.6(6) . . ?
O57 W16 O58 101.9(8) . . ?
O57 W16 O51 103.8(8) . . ?
O58 W16 O51 87.9(7) . . ?
O57 W16 O62 100.3(8) . . ?
O58 W16 O62 88.1(7) . . ?
O51 W16 O62 155.8(8) . . ?
O57 W16 O56 102.1(8) . . ?
O58 W16 O56 155.9(8) . . ?
O51 W16 O56 84.4(7) . . ?
O62 W16 O56 89.6(7) . . ?
O57 W16 O50 171.3(7) . . ?
O58 W16 O50 73.8(6) . . ?
O51 W16 O50 83.7(6) . . ?
O62 W16 O50 72.3(7) . . ?
O56 W16 O50 82.6(6) . . ?
O59 W17 O60 97.1(8) . . ?
O59 W17 O58 100.9(8) . . ?
O60 W17 O58 90.2(7) . . ?
O59 W17 O52 102.5(8) . . ?
O60 W17 O52 160.0(7) . . ?
O58 W17 O52 89.8(7) . . ?
O59 W17 O53 100.0(8) . . ?
O60 W17 O53 87.5(7) . . ?
O58 W17 O53 159.1(7) . . ?
O52 W17 O53 85.3(7) . . ?
O59 W17 O50 170.7(7) . . ?
O60 W17 O50 74.7(6) . . ?
O58 W17 O50 75.1(6) . . ?
O52 W17 O50 86.0(6) . . ?
O53 W17 O50 84.3(6) . . ?
O61 W18 O54 101.3(8) . . ?
O61 W18 O55 102.2(8) . . ?
O54 W18 O55 85.8(7) . . ?
O61 W18 O62 99.8(8) . . ?
O54 W18 O62 158.9(7) . . ?
O55 W18 O62 88.7(7) . . ?
O61 W18 O60 100.5(8) . . ?
O54 W18 O60 90.2(7) . . ?
O55 W18 O60 157.2(7) . . ?
O62 W18 O60 87.1(8) . . ?
O61 W18 O50 171.1(7) . . ?
O54 W18 O50 85.6(6) . . ?
O55 W18 O50 83.7(6) . . ?
O62 W18 O50 73.6(6) . . ?
O60 W18 O50 73.6(6) . . ?

loop_
_geom_bond_atom_site_label_1
_geom_bond_atom_site_label_2
_geom_bond_distance
_geom_bond_site_symmetry_2
_geom_bond_publ_flag
C1 N1 1.48(4) . ?
C2 N1 1.48(4) . ?
C3 N2 1.41(4) . ?
C4 N2 1.60(5) . ?
C5 N3 1.54(3) . ?
C6 N3 1.52(4) . ?
C7 N4 1.67(4) . ?
C8 N4 1.52(5) . ?
O1 W1 1.708(14) . ?
O2 W1 1.883(15) . ?
O2 W2 1.913(14) . ?
O3 W2 1.697(18) . ?
O4 W2 1.873(16) . ?
O4 W3 1.935(16) . ?
O5 W3 1.694(16) . ?
O6 W1 1.847(16) . ?
O6 W3 1.944(16) . ?
O7 W1 1.905(16) . ?
O7 W4 1.935(16) . ?
O8 W5 1.891(15) . ?
O8 W2 1.937(15) . ?
O9 W2 1.879(16) . ?
O9 W6 1.950(16) . ?
O10 W7 1.887(16) . ?
O10 W3 1.898(16) . ?
O11 W8 1.872(15) . ?
O11 W3 1.929(15) . ?
O12 W1 1.884(15) . ?
O12 W9 1.953(15) . ?
O13 P1 1.540(15) . ?
O13 W1 2.371(14) . ?
O13 W3 2.401(15) . ?
O13 W2 2.405(16) . ?
O14 W4 1.875(17) . ?
O14 W9 1.932(16) . ?
O15 W4 1.732(15) . ?
O16 W4 1.916(16) . ?
O16 W5 1.923(16) . ?
O17 W5 1.695(19) . ?
O18 W6 1.879(15) . ?
O18 W5 1.902(15) . ?
O19 W6 1.706(19) . ?
O20 W7 1.907(18) . ?
O20 W6 1.915(16) . ?
O21 W7 1.678(18) . ?
O22 W8 1.885(16) . ?
O22 W7 1.905(16) . ?
O23 W8 1.686(18) . ?
O24 W8 1.901(17) . ?
O24 W9 1.917(16) . ?
O25 W9 1.705(17) . ?
O26 P1 1.536(16) . ?
O26 W5 2.352(16) . ?
O26 W4 2.356(16) . ?
O27 P1 1.555(16) . ?
O27 W7 2.341(15) . ?
O27 W6 2.351(17) . ?
O28 P1 1.541(16) . ?
O28 W8 2.348(14) . ?
O28 W9 2.382(15) . ?
O29 W4 1.867(15) . ?
O29 W10 1.929(15) . ?
O30 W5 1.870(16) . ?
O30 W11 1.946(15) . ?
O31 W6 1.890(16) . ?
O31 W12 1.921(16) . ?
O32 W7 1.896(16) . ?
O32 W13 1.902(16) . ?
O33 W8 1.884(15) . ?
O33 W14 1.913(15) . ?
O34 W9 1.902(16) . ?
O34 W15 1.909(16) . ?
O35 W15 1.892(15) . ?
O35 W10 1.918(15) . ?
O36 W10 1.754(17) . ?
O37 W11 1.913(16) . ?
O37 W10 1.919(16) . ?
O38 W11 1.695(18) . ?
O39 W11 1.868(16) . ?
O39 W12 1.912(15) . ?
O40 W12 1.721(18) . ?
O41 W13 1.860(18) . ?
O41 W12 1.937(17) . ?
O42 W13 1.719(15) . ?
O43 W13 1.891(17) . ?
O43 W14 1.905(17) . ?
O44 W14 1.696(17) . ?
O45 W15 1.909(17) . ?
O45 W14 1.937(19) . ?
O46 W15 1.72(2) . ?
O47 P2 1.534(15) . ?
O47 W11 2.343(15) . ?
O47 W10 2.364(15) . ?
O48 P2 1.533(16) . ?
O48 W13 2.348(14) . ?
O48 W12 2.377(15) . ?
O49 P2 1.534(15) . ?
O49 W14 2.354(14) . ?
O49 W15 2.374(15) . ?
O50 P2 1.597(15) . ?
O50 W18 2.326(14) . ?
O50 W17 2.327(15) . ?
O50 W16 2.377(15) . ?
O51 W10 1.910(16) . ?
O51 W16 1.915(15) . ?
O52 W17 1.890(16) . ?
O52 W11 1.909(17) . ?
O53 W12 1.902(16) . ?
O53 W17 1.916(16) . ?
O54 W18 1.887(15) . ?
O54 W13 1.920(15) . ?
O55 W18 1.911(15) . ?
O55 W14 1.930(15) . ?
O56 W15 1.890(16) . ?
O56 W16 1.938(17) . ?
O57 W16 1.672(18) . ?
O58 W17 1.885(18) . ?
O58 W16 1.888(18) . ?
O59 W17 1.689(17) . ?
O60 W17 1.878(17) . ?
O60 W18 1.939(17) . ?
O61 W18 1.739(17) . ?
O62 W18 1.911(18) . ?
O62 W16 1.915(17) . ?
